data_7035272
loop_
_publ_author_name
'Li, Lu-Lu'
'Han, Hua-Yan'
'Wang, Yong-Hui'
'Tan, Hua-Qiao'
'Zang, Hong-Ying'
'Li, Yang-Guang'

_publ_section_title
;
 Construction of polyoxometalates from dynamic lacunary polyoxotungstate
 building blocks and lanthanide linkers.
;
_journal_issue 25
_journal_name_full 'Dalton transactions (Cambridge, England : 2003)'
_journal_page_first 11429
_journal_page_last 11436
_journal_paper_doi 10.1039/c5dt00686d
_journal_volume 44
_journal_year 2015
_chemical_formula_sum 'C12 H118 Ho4 Li17 N2 Na7 O199 Sb10 W36'
_chemical_formula_weight 12249.81
_chemical_name_systematic
;
 ?
;
_space_group_crystal_system triclinic
_space_group_IT_number 2
_space_group_name_Hall '-P 1'
_space_group_name_H-M_alt 'P -1'
_symmetry_space_group_name_Hall '-P 1'
_symmetry_space_group_name_H-M 'P -1'
_atom_sites_solution_hydrogens geom
_audit_creation_method SHELXL-2014
_audit_update_record
;
2015-04-17 deposited with the CCDC.
2015-05-11 downloaded from the CCDC.
;
_cell_angle_alpha 72.271(2)
_cell_angle_beta 70.725(2)
_cell_angle_gamma 74.329(2)
_cell_formula_units_Z 1
_cell_length_a 14.5090(15)
_cell_length_b 20.299(2)
_cell_length_c 21.776(2)
_cell_measurement_reflns_used 33291
_cell_measurement_temperature 296(2)
_cell_measurement_theta_max 25.1336
_cell_measurement_theta_min 2.1871
_cell_volume 5662.9(10)
_computing_cell_refinement 'SAINT (Bruker, 1999)'
_computing_data_collection 'SMART (Bruker, 1997)'
_computing_data_reduction SAINT
_computing_structure_refinement 'SHELXL-2014 (Sheldrick, 2014)'
_diffrn_ambient_temperature 296(2)
_diffrn_measured_fraction_theta_full 0.973
_diffrn_measured_fraction_theta_max 0.998
_diffrn_measurement_device_type 'Bruker APEX CCD area-detector'
_diffrn_measurement_method '\w scans'
_diffrn_radiation_type MoK\a
_diffrn_radiation_wavelength 0.71073
_diffrn_reflns_av_R_equivalents 0.0721
_diffrn_reflns_av_unetI/netI 0.1400
_diffrn_reflns_laue_measured_fraction_full 0.973
_diffrn_reflns_laue_measured_fraction_max 0.998
_diffrn_reflns_limit_h_max 17
_diffrn_reflns_limit_h_min -17
_diffrn_reflns_limit_k_max 24
_diffrn_reflns_limit_k_min -14
_diffrn_reflns_limit_l_max 25
_diffrn_reflns_limit_l_min -25
_diffrn_reflns_number 32895
_diffrn_reflns_point_group_measured_fraction_full 0.973
_diffrn_reflns_point_group_measured_fraction_max 0.998
_diffrn_reflns_theta_full 25.242
_diffrn_reflns_theta_max 24.999
_diffrn_reflns_theta_min 1.020
_diffrn_source 'fine-focus sealed tube'
_exptl_absorpt_coefficient_mu 20.862
_exptl_absorpt_correction_T_max 0.097
_exptl_absorpt_correction_T_min 0.082
_exptl_absorpt_correction_type multi-scan
_exptl_absorpt_process_details 'SADABS (Sheldrick, 1996)'
_exptl_crystal_colour yellow
_exptl_crystal_density_diffrn 3.592
_exptl_crystal_description block
_exptl_crystal_F_000 5366
_exptl_crystal_size_max 0.240
_exptl_crystal_size_mid 0.220
_exptl_crystal_size_min 0.210
_platon_squeeze_details
;
;
_refine_diff_density_max 4.069
_refine_diff_density_min -3.363
_refine_diff_density_rms 0.512
_refine_ls_extinction_method none
_refine_ls_goodness_of_fit_ref 1.050
_refine_ls_hydrogen_treatment constr
_refine_ls_matrix_type full
_refine_ls_number_parameters 1057
_refine_ls_number_reflns 19926
_refine_ls_number_restraints 487
_refine_ls_restrained_S_all 1.046
_refine_ls_R_factor_all 0.0933
_refine_ls_R_factor_gt 0.0605
_refine_ls_shift/su_max 0.001
_refine_ls_shift/su_mean 0.000
_refine_ls_structure_factor_coef Fsqd
_refine_ls_weighting_details 'w=1/[\s^2^(Fo^2^)+(0.0400P)^2^] where P=(Fo^2^+2Fc^2^)/3'
_refine_ls_weighting_scheme calc
_refine_ls_wR_factor_gt 0.1485
_refine_ls_wR_factor_ref 0.1588
_reflns_Friedel_coverage 0.000
_reflns_number_gt 12547
_reflns_number_total 19926
_reflns_threshold_expression 'I > 2\s(I)'
_cod_data_source_file c5dt00686d2.cif
_cod_data_source_block Ho-5
_cod_depositor_comments 'Adding full bibliography for 7035268--7035272.cif.'
_cod_database_code 7035272
_audit_block_doi 10.5517/cc13z4t1
_shelx_space_group_comment
;
The symmetry employed for this shelxl refinement is uniquely defined
by the following loop, which should always be used as a source of
symmetry information in preference to the above space-group names.
They are only intended as comments.
;
_shelx_estimated_absorpt_t_min 0.082
_shelx_estimated_absorpt_t_max 0.097
_shelxl_version_number 2014-3

loop_
_space_group_symop_operation_xyz
'x, y, z'
'-x, -y, -z'

loop_
_atom_site_label
_atom_site_type_symbol
_atom_site_fract_x
_atom_site_fract_y
_atom_site_fract_z
_atom_site_U_iso_or_equiv
_atom_site_adp_type
_atom_site_occupancy
_atom_site_site_symmetry_order
_atom_site_calc_flag
_atom_site_refinement_flags_posn
_atom_site_refinement_flags_adp
_atom_site_refinement_flags_occupancy
W1 W 0.33384(12) 0.33673(8) -0.44385(6) 0.0581(4) Uani 1 1 d . . .
W2 W 0.34194(13) 0.17047(8) -0.45077(6) 0.0579(4) Uani 1 1 d . . .
W3 W 0.06050(11) 0.35793(7) -0.38617(6) 0.0494(4) Uani 1 1 d . . .
W4 W 0.06577(11) 0.19002(7) -0.38635(6) 0.0493(4) Uani 1 1 d . . .
W5 W 0.48237(10) 0.20052(7) -0.37160(6) 0.0474(4) Uani 1 1 d . . .
W6 W 0.23056(10) 0.05043(6) -0.29338(6) 0.0374(3) Uani 1 1 d . . .
W7 W -0.05159(9) 0.25256(6) -0.24835(6) 0.0301(3) Uani 1 1 d . . .
W8 W 0.35013(8) 0.09461(5) -0.20903(5) 0.0258(3) Uani 1 1 d . . .
W9 W 0.43931(8) 0.25591(6) -0.21881(6) 0.0277(3) Uani 1 1 d . . .
W10 W 0.06802(8) 0.19371(5) 0.21258(5) 0.0195(2) Uani 1 1 d . . .
W11 W -0.16359(7) 0.33472(5) 0.22235(5) 0.0189(2) Uani 1 1 d . . .
W12 W 0.10168(8) 0.11009(5) -0.15397(5) 0.0194(2) Uani 1 1 d . . .
W13 W 0.07920(8) 0.36817(5) 0.22098(5) 0.0189(2) Uani 1 1 d . . .
W14 W 0.05000(7) 0.51156(4) 0.09636(5) 0.0112(2) Uani 1 1 d . . .
W15 W 0.25554(7) 0.20859(5) 0.07464(5) 0.0158(2) Uani 1 1 d . . .
W16 W -0.19195(7) 0.30896(5) 0.08596(5) 0.0139(2) Uani 1 1 d . . .
W17 W 0.04397(7) 0.16825(5) 0.07582(5) 0.0135(2) Uani 1 1 d . . .
W18 W 0.26136(7) 0.39416(5) 0.07930(5) 0.0156(2) Uani 1 1 d . . .
Sb1 Sb 0.21048(13) 0.24712(9) -0.28593(8) 0.0256(4) Uani 1 1 d . . .
Sb2 Sb 0.04509(10) 0.35248(7) 0.05335(7) 0.0097(3) Uani 1 1 d . . .
Sb3 Sb 0.18804(11) 0.39364(8) -0.18877(8) 0.0167(4) Uani 1 1 d . . .
Sb4 Sb 0.21639(12) 0.21506(8) -0.07980(8) 0.0184(4) Uani 1 1 d . . .
Sb5 Sb 0.33806(11) 0.33740(8) -0.07232(8) 0.0174(4) Uani 1 1 d . . .
Ho1 Ho -0.02164(8) 0.28631(5) -0.09237(5) 0.0124(2) Uani 1 1 d . . .
Ho2 Ho 0.20527(7) 0.51577(5) -0.08951(5) 0.0134(2) Uani 1 1 d . . .
O1 O 0.6142(18) 0.1792(12) -0.3853(12) 0.082(8) Uani 1 1 d . U .
O2 O 0.3616(18) 0.4024(12) -0.5165(11) 0.068(7) Uani 1 1 d . U .
O3 O 0.0093(18) 0.4262(11) -0.4419(10) 0.067(7) Uani 1 1 d . U .
O4 O 0.0263(17) 0.1528(13) -0.4346(11) 0.067(7) Uani 1 1 d . U .
O5 O 0.385(2) 0.1269(13) -0.5125(11) 0.081(8) Uani 1 1 d . U .
O6 O 0.3197(18) 0.0918(12) -0.3734(11) 0.067(7) Uani 1 1 d . U .
O7 O 0.0824(16) 0.3933(11) -0.3332(10) 0.062(7) Uani 1 1 d . U .
O8 O 0.2390(16) -0.0299(11) -0.3105(11) 0.057(6) Uani 1 1 d . U .
O9 O -0.0634(17) 0.3309(12) -0.3214(11) 0.063(7) Uani 1 1 d . U .
O10 O 0.4697(15) 0.1503(11) -0.4258(11) 0.053(6) Uani 1 1 d . U .
O11 O 0.5036(13) 0.3223(10) -0.2312(10) 0.041(5) Uani 1 1 d . U .
O12 O 0.4639(16) 0.2915(12) -0.4300(11) 0.064(7) Uani 1 1 d . U .
O13 O 0.4377(13) 0.1253(10) -0.2999(9) 0.036(5) Uani 1 1 d . U .
O14 O 0.2103(15) 0.1886(10) -0.4405(9) 0.043(5) Uani 1 1 d . U .
O15 O 0.3380(15) 0.2589(10) -0.4928(9) 0.044(5) Uani 1 1 d . U .
O16 O 0.1381(12) 0.0376(9) -0.2063(9) 0.031(4) Uani 1 1 d . U .
O17 O 0.0111(13) 0.1616(8) -0.2032(8) 0.028(4) Uani 1 1 d . U .
O18 O 0.5268(13) 0.1831(9) -0.1998(9) 0.040(5) Uani 1 1 d . U .
O19 O 0.3135(14) 0.2316(10) -0.3704(9) 0.041(5) Uani 1 1 d . U .
O20 O 0.2335(13) 0.0707(9) -0.1390(8) 0.037(5) Uani 1 1 d . U .
O21 O 0.1975(17) 0.3395(11) -0.4419(10) 0.063(7) Uani 1 1 d . U .
O22 O 0.3090(13) 0.3712(9) -0.3774(9) 0.037(5) Uani 1 1 d . U .
O23 O -0.0433(14) 0.1971(10) -0.3189(9) 0.043(5) Uani 1 1 d . U .
O24 O 0.0474(14) 0.2838(11) -0.4310(10) 0.048(5) Uani 1 1 d . U .
O25 O -0.2755(10) 0.2604(8) 0.0880(8) 0.019(4) Uani 1 1 d . U .
O26 O 0.3112(12) 0.3436(8) -0.2445(8) 0.026(4) Uani 1 1 d . U .
O27 O -0.2252(13) 0.3097(9) 0.3069(8) 0.032(4) Uani 1 1 d . U .
O28 O 0.4538(12) 0.2553(9) -0.3090(9) 0.033(5) Uani 1 1 d . U .
O29 O 0.3421(13) 0.0277(9) -0.2490(9) 0.039(5) Uani 1 1 d . U .
O30 O 0.0325(11) 0.5942(8) 0.1125(8) 0.018(4) Uani 1 1 d . U .
O31 O 0.2155(11) 0.1691(8) 0.1666(8) 0.020(4) Uani 1 1 d . U .
O32 O -0.1752(15) 0.2498(10) -0.2091(10) 0.045(5) Uani 1 1 d . U .
O33 O 0.3350(11) 0.1837(8) -0.2006(8) 0.019(4) Uani 1 1 d . U .
O34 O 0.0992(10) 0.1863(8) -0.1287(8) 0.016(4) Uani 1 1 d . U .
O35 O 0.1492(10) 0.3046(8) -0.1289(8) 0.022(4) Uani 1 1 d . U .
O36 O 0.3792(11) 0.1689(8) 0.0485(8) 0.024(4) Uani 1 1 d . U .
O37 O 0.2155(12) 0.1446(8) -0.2505(8) 0.025(4) Uani 1 1 d . U .
O38 O -0.0182(12) 0.2930(8) -0.2004(8) 0.024(4) Uani 1 1 d . U .
O39 O -0.1066(12) 0.3175(8) 0.0035(8) 0.025(4) Uani 1 1 d . U .
O40 O 0.0827(15) 0.3593(9) 0.3023(8) 0.041(5) Uani 1 1 d . U .
O41 O 0.1291(12) 0.1071(9) -0.3309(8) 0.028(4) Uani 1 1 d . U .
O42 O 0.4359(12) 0.0442(8) -0.1671(9) 0.027(4) Uani 1 1 d . U .
O43 O 0.3849(12) 0.3919(8) 0.0675(8) 0.030(4) Uani 1 1 d . U .
O44 O -0.2248(11) 0.2900(8) 0.1872(8) 0.018(4) Uani 1 1 d . U .
O45 O 0.1036(13) 0.2513(8) -0.3238(8) 0.033(5) Uani 1 1 d . U .
O46 O 0.1929(12) 0.1486(8) 0.0530(8) 0.024(4) Uani 1 1 d . U .
O47 O 0.3556(10) 0.2663(7) -0.1329(7) 0.014(3) Uani 1 1 d . U .
O48 O -0.0622(12) 0.2384(8) 0.2261(8) 0.027(4) Uani 1 1 d . U .
O49 O -0.2298(11) 0.4220(8) 0.1996(8) 0.023(4) Uani 1 1 d . U .
O50 O -0.0534(11) 0.3645(8) 0.2300(8) 0.021(4) Uani 1 1 d . U .
O51 O 0.0330(12) 0.0923(8) 0.0630(8) 0.025(4) Uani 1 1 d . U .
O52 O 0.3835(13) 0.4847(9) -0.1264(9) 0.038(5) Uani 1 1 d . U .
O53 O -0.0940(10) 0.3571(8) 0.1112(7) 0.016(4) Uani 1 1 d . U .
O54 O 0.2522(11) 0.4077(7) -0.0114(7) 0.015(3) Uani 1 1 d . U .
O55 O 0.0555(12) 0.1302(8) 0.1658(8) 0.026(4) Uani 1 1 d . U .
O56 O 0.0569(12) 0.4659(8) 0.1935(7) 0.022(4) Uani 1 1 d . U .
O57 O -0.0821(11) 0.2120(8) 0.1018(8) 0.020(4) Uani 1 1 d . U .
O58 O 0.0392(11) 0.0586(8) -0.0828(8) 0.022(4) Uani 1 1 d . U .
O59 O 0.0728(12) 0.1343(8) 0.2888(8) 0.026(4) Uani 1 1 d . U .
O60 O -0.0771(10) 0.5027(7) 0.1147(7) 0.014(3) Uani 1 1 d . U .
O61 O 0.2380(11) 0.2719(8) -0.0185(8) 0.021(4) Uani 1 1 d . U .
O62 O 0.2179(11) 0.3651(8) 0.1764(7) 0.018(4) Uani 1 1 d . U .
O63 O 0.0865(11) 0.2518(8) 0.1031(8) 0.019(4) Uani 1 1 d . U .
O64 O -0.2645(10) 0.3975(7) 0.0799(7) 0.013(3) Uani 1 1 d . U .
O65 O 0.2628(10) 0.4058(7) -0.1324(7) 0.012(3) Uani 1 1 d . U .
O66 O 0.1098(10) 0.2692(7) 0.2199(7) 0.014(3) Uani 1 1 d . U .
O67 O 0.0663(11) 0.2240(8) -0.0130(7) 0.017(4) Uani 1 1 d . U .
O68 O 0.0826(10) 0.5257(7) 0.0060(7) 0.015(3) Uani 1 1 d . U .
O69 O 0.0900(10) 0.3920(8) 0.1089(7) 0.014(3) Uani 1 1 d . U .
O70 O 0.2031(11) 0.4847(7) 0.0815(7) 0.015(3) Uani 1 1 d . U .
O71 O 0.2724(10) 0.2914(8) 0.0817(7) 0.013(3) Uani 1 1 d . U .
O111 O -0.1159(12) 0.1979(8) -0.0486(8) 0.025(4) Uani 1 1 d . U .
O112 O -0.2617(12) 0.1639(9) -0.0128(8) 0.026(4) Uani 1 1 d . U .
N1 N -0.1998(14) 0.3297(10) -0.1018(9) 0.020(5) Uani 1 1 d . U .
C1 C -0.251(2) 0.2825(15) -0.0710(14) 0.035(7) Uani 1 1 d . U .
C2 C -0.354(2) 0.3005(16) -0.0576(15) 0.044(8) Uani 1 1 d . U .
H2 H -0.3925 0.2661 -0.0338 0.052 Uiso 1 1 calc R U .
C3 C -0.398(2) 0.3671(18) -0.0788(17) 0.058(9) Uani 1 1 d . U .
H3 H -0.4671 0.3794 -0.0681 0.069 Uiso 1 1 calc R U .
C4 C -0.346(3) 0.413(2) -0.113(2) 0.087(13) Uani 1 1 d . U .
H4 H -0.3736 0.4593 -0.1311 0.105 Uiso 1 1 calc R U .
C5 C -0.241(2) 0.3907(15) -0.1232(14) 0.037(7) Uani 1 1 d . U .
H5 H -0.2008 0.4240 -0.1472 0.044 Uiso 1 1 calc R U .
C6 C -0.2037(19) 0.2091(13) -0.0402(13) 0.025(6) Uani 1 1 d . U .
Na1 Na -0.0982(7) 0.0767(5) 0.0161(5) 0.029(2) Uani 1 1 d . . .
Na2 Na -0.3206(7) 0.0835(5) -0.0383(6) 0.040(3) Uani 1 1 d . . .
Na3 Na -0.3502(8) 0.1633(5) 0.1014(6) 0.041(3) Uani 1 1 d . . .
Na4 Na 0.478(3) 0.464(3) -0.249(2) 0.050(13) Uiso 0.25 1 d . . P
Na5 Na -0.459(4) 0.444(3) 0.069(3) 0.056(14) Uiso 0.25 1 d . . P
O1W O -0.1930(13) 0.0026(10) 0.0061(9) 0.037(4) Uiso 1 1 d . U .
O2W O -0.1937(12) 0.0971(9) 0.1252(8) 0.029(4) Uiso 1 1 d . . .
O3W O -0.4390(14) 0.0833(10) 0.0716(10) 0.046(5) Uiso 1 1 d . U .
O4W O -0.4344(18) 0.1107(13) 0.2179(12) 0.073(7) Uiso 1 1 d . . .
O6W O 0.110(2) 0.5270(16) 0.2768(15) 0.105(10) Uiso 1 1 d . . .
O5W O 0.063(2) -0.0197(17) 0.2095(16) 0.117(11) Uiso 1 1 d . . .
O7W O -0.354(2) -0.0209(16) -0.0545(15) 0.105(8) Uiso 1 1 d . U .
O8W O -0.260(3) 0.126(2) -0.156(2) 0.112(11) Uiso 0.75 1 d . U P
O9W O -0.465(3) 0.129(2) -0.061(2) 0.106(9) Uiso 0.75 1 d . U P
O10W O -0.4966(19) 0.2463(14) 0.1083(13) 0.090(9) Uiso 1 1 d . . .
O11W O 0.545(3) 0.001(2) -0.363(2) 0.052(12) Uiso 0.5 1 d . . P
O14W O 0.337(4) 0.231(3) 0.242(3) 0.083(16) Uiso 0.5 1 d . . P
O15W O 0.316(3) -0.184(2) -0.282(2) 0.070(14) Uiso 0.5 1 d . . P
O16W O -0.305(3) 0.496(2) 0.2980(19) 0.044(10) Uiso 0.5 1 d . . P
O17W O 0.551(4) 0.385(3) -0.396(3) 0.090(17) Uiso 0.5 1 d . . P
O18W O 0.335(4) 0.400(3) 0.251(3) 0.090(17) Uiso 0.5 1 d . . P
O19W O 0.127(6) 0.527(5) -0.355(4) 0.06(3) Uiso 0.25 1 d . . P
O20W O 0.366(4) 0.081(3) 0.235(3) 0.078(16) Uiso 0.5 1 d . . P
O21W O -0.164(4) 0.151(3) 0.363(3) 0.11(2) Uiso 0.5 1 d . . P

loop_
_atom_site_aniso_label
_atom_site_aniso_U_11
_atom_site_aniso_U_22
_atom_site_aniso_U_33
_atom_site_aniso_U_23
_atom_site_aniso_U_13
_atom_site_aniso_U_12
W1 0.0893(11) 0.0408(8) 0.0259(7) 0.0007(6) -0.0024(7) -0.0091(8)
W2 0.0910(12) 0.0520(9) 0.0228(7) -0.0188(7) -0.0069(7) 0.0001(8)
W3 0.0853(11) 0.0302(7) 0.0270(7) -0.0005(6) -0.0262(7) 0.0050(7)
W4 0.0817(10) 0.0446(8) 0.0344(7) -0.0223(6) -0.0319(7) 0.0023(7)
W5 0.0567(9) 0.0406(8) 0.0299(7) -0.0156(6) 0.0091(6) -0.0027(7)
W6 0.0632(8) 0.0231(6) 0.0297(6) -0.0196(5) -0.0124(6) 0.0007(6)
W7 0.0448(7) 0.0254(6) 0.0300(6) -0.0142(5) -0.0234(5) 0.0027(5)
W8 0.0334(6) 0.0127(5) 0.0253(6) -0.0087(5) -0.0034(5) 0.0043(5)
W9 0.0238(6) 0.0236(6) 0.0308(6) -0.0117(5) 0.0016(5) -0.0014(5)
W10 0.0331(6) 0.0076(5) 0.0181(5) 0.0009(4) -0.0114(5) -0.0033(4)
W11 0.0254(5) 0.0142(5) 0.0156(5) -0.0040(4) -0.0020(4) -0.0052(4)
W12 0.0341(6) 0.0079(5) 0.0207(5) -0.0090(4) -0.0093(5) -0.0024(4)
W13 0.0337(6) 0.0105(5) 0.0178(5) -0.0041(4) -0.0143(5) -0.0023(4)
W14 0.0169(5) 0.0034(4) 0.0173(5) -0.0046(4) -0.0087(4) -0.0008(4)
W15 0.0182(5) 0.0053(5) 0.0281(6) -0.0050(4) -0.0134(4) 0.0012(4)
W16 0.0132(5) 0.0082(5) 0.0227(5) -0.0063(4) -0.0035(4) -0.0045(4)
W17 0.0182(5) 0.0034(4) 0.0207(5) -0.0031(4) -0.0069(4) -0.0025(4)
W18 0.0175(5) 0.0084(5) 0.0276(6) -0.0078(4) -0.0136(4) 0.0001(4)
Sb1 0.0419(11) 0.0148(9) 0.0171(9) -0.0051(7) -0.0072(8) -0.0002(8)
Sb2 0.0128(7) 0.0051(7) 0.0142(8) -0.0044(6) -0.0064(6) -0.0009(6)
Sb3 0.0222(8) 0.0090(8) 0.0192(8) -0.0033(7) -0.0065(7) -0.0025(7)
Sb4 0.0227(9) 0.0059(8) 0.0263(9) -0.0055(7) -0.0082(7) 0.0014(7)
Sb5 0.0134(8) 0.0104(8) 0.0303(9) -0.0058(7) -0.0070(7) -0.0026(6)
Ho1 0.0173(5) 0.0052(5) 0.0187(6) -0.0064(4) -0.0074(5) -0.0014(4)
Ho2 0.0138(5) 0.0072(5) 0.0212(6) -0.0055(5) -0.0047(5) -0.0030(4)
O1 0.079(14) 0.063(13) 0.069(14) -0.029(11) 0.029(11) -0.002(11)
O2 0.091(14) 0.061(13) 0.054(12) 0.002(11) -0.031(11) -0.024(11)
O3 0.102(14) 0.044(12) 0.033(10) 0.005(10) -0.024(10) 0.016(11)
O4 0.074(10) 0.082(11) 0.068(10) -0.030(8) -0.038(8) -0.013(8)
O5 0.115(16) 0.075(14) 0.039(11) -0.044(11) 0.015(11) -0.005(12)
O6 0.086(10) 0.060(10) 0.050(9) -0.023(8) -0.016(8) 0.004(8)
O7 0.070(13) 0.058(13) 0.028(10) -0.010(10) 0.011(10) 0.006(11)
O8 0.075(13) 0.046(12) 0.070(13) -0.026(10) -0.033(11) -0.010(10)
O9 0.073(10) 0.055(10) 0.051(9) -0.016(8) -0.020(8) 0.010(8)
O10 0.059(9) 0.051(9) 0.075(10) -0.041(8) -0.032(8) -0.005(7)
O11 0.036(8) 0.045(9) 0.049(9) -0.009(7) -0.006(7) -0.027(7)
O12 0.068(10) 0.053(10) 0.062(10) 0.009(8) -0.021(8) -0.017(8)
O13 0.036(8) 0.039(8) 0.032(8) -0.005(7) -0.004(7) -0.017(7)
O14 0.064(9) 0.043(9) 0.029(8) -0.018(7) -0.017(7) -0.005(7)
O15 0.074(9) 0.033(8) 0.042(8) -0.021(7) -0.034(7) 0.000(7)
O16 0.033(8) 0.031(8) 0.035(8) -0.010(7) -0.007(6) -0.017(6)
O17 0.043(8) 0.021(7) 0.030(8) -0.010(6) -0.017(6) -0.008(6)
O18 0.036(10) 0.027(10) 0.033(10) -0.004(8) 0.008(8) 0.010(8)
O19 0.049(9) 0.039(8) 0.031(8) -0.011(7) -0.005(7) -0.002(7)
O20 0.043(8) 0.025(8) 0.027(8) -0.007(6) -0.002(7) 0.012(7)
O21 0.080(10) 0.050(10) 0.041(9) -0.005(7) -0.008(8) 0.001(8)
O22 0.030(9) 0.036(10) 0.046(11) -0.014(9) -0.004(8) -0.014(8)
O23 0.046(8) 0.054(9) 0.042(8) -0.014(7) -0.024(7) -0.015(7)
O24 0.052(9) 0.057(9) 0.045(9) -0.012(7) -0.023(7) -0.017(7)
O25 0.014(5) 0.018(5) 0.027(5) -0.004(4) -0.005(4) -0.009(4)
O26 0.032(7) 0.021(7) 0.019(7) -0.009(6) -0.001(6) 0.001(6)
O27 0.046(8) 0.031(8) 0.013(7) -0.002(6) -0.006(6) 0.000(7)
O28 0.025(7) 0.038(8) 0.029(8) -0.013(7) 0.007(6) -0.009(6)
O29 0.040(8) 0.030(8) 0.040(8) -0.010(7) -0.007(7) 0.003(7)
O30 0.020(5) 0.014(5) 0.023(5) -0.010(4) -0.008(4) -0.001(4)
O31 0.020(7) 0.012(7) 0.026(7) -0.003(6) -0.002(6) -0.008(6)
O32 0.060(11) 0.046(11) 0.048(11) -0.026(9) -0.040(9) 0.009(9)
O33 0.026(7) 0.015(7) 0.020(7) -0.010(6) -0.006(6) -0.004(6)
O34 0.013(5) 0.019(5) 0.023(5) -0.003(4) -0.010(4) -0.007(4)
O35 0.009(6) 0.026(7) 0.028(7) 0.003(6) -0.010(6) -0.003(6)
O36 0.025(6) 0.021(6) 0.034(6) -0.011(5) -0.013(5) -0.007(5)
O37 0.037(8) 0.025(7) 0.018(7) -0.018(6) -0.005(6) 0.001(6)
O38 0.033(7) 0.021(7) 0.028(7) -0.012(6) -0.015(6) -0.003(6)
O39 0.035(8) 0.013(7) 0.023(7) -0.004(6) -0.005(6) 0.002(6)
O40 0.068(12) 0.027(10) 0.020(9) -0.004(8) -0.008(9) -0.001(9)
O41 0.034(8) 0.025(7) 0.030(8) -0.012(6) -0.010(6) -0.010(6)
O42 0.029(9) 0.012(8) 0.048(10) 0.002(8) -0.023(8) -0.010(7)
O43 0.036(8) 0.020(7) 0.032(8) -0.009(6) -0.008(6) 0.003(6)
O44 0.016(4) 0.019(4) 0.021(4) -0.006(3) -0.004(3) -0.008(3)
O45 0.052(8) 0.016(7) 0.028(8) -0.009(6) -0.015(7) 0.009(6)
O46 0.029(7) 0.015(7) 0.022(7) 0.003(6) -0.009(6) 0.003(6)
O47 0.013(6) 0.011(7) 0.017(7) -0.006(6) -0.003(5) 0.001(5)
O48 0.037(8) 0.022(7) 0.023(7) -0.004(6) -0.009(6) -0.009(6)
O49 0.024(7) 0.026(7) 0.017(7) -0.005(6) -0.002(6) -0.007(6)
O50 0.023(7) 0.027(7) 0.020(7) -0.011(6) -0.003(6) -0.014(6)
O51 0.032(7) 0.012(7) 0.031(8) -0.011(6) -0.009(6) -0.001(6)
O52 0.038(8) 0.025(8) 0.042(8) -0.010(7) -0.006(7) 0.005(6)
O53 0.018(5) 0.019(5) 0.016(5) -0.007(4) -0.005(4) -0.008(4)
O54 0.025(7) 0.008(6) 0.012(6) -0.003(5) -0.002(6) -0.006(6)
O55 0.028(7) 0.009(7) 0.033(8) 0.005(6) -0.007(6) -0.006(6)
O56 0.031(7) 0.016(7) 0.017(7) 0.001(6) -0.011(6) -0.004(6)
O57 0.019(7) 0.011(7) 0.021(7) -0.006(6) 0.005(6) -0.001(6)
O58 0.023(7) 0.021(7) 0.023(7) -0.001(6) -0.004(6) -0.014(6)
O59 0.034(8) 0.020(7) 0.030(8) -0.016(6) -0.009(6) -0.005(6)
O60 0.016(6) 0.004(6) 0.018(7) -0.005(5) 0.000(6) 0.000(5)
O61 0.027(7) 0.013(7) 0.026(7) -0.011(6) -0.005(6) -0.005(6)
O62 0.023(5) 0.017(5) 0.017(5) -0.006(4) -0.012(4) 0.001(4)
O63 0.026(7) 0.010(7) 0.028(7) -0.005(6) -0.018(6) -0.001(6)
O64 0.012(4) 0.015(4) 0.014(4) -0.004(3) -0.005(3) -0.005(3)
O65 0.015(4) 0.010(4) 0.013(4) -0.005(3) -0.004(3) -0.004(3)
O66 0.017(6) 0.010(7) 0.016(7) 0.005(5) -0.011(6) -0.008(5)
O67 0.021(5) 0.011(5) 0.013(5) -0.004(4) -0.003(4) 0.007(4)
O68 0.015(6) 0.003(6) 0.018(7) 0.001(5) 0.004(6) -0.002(5)
O69 0.014(5) 0.019(5) 0.013(5) -0.001(4) -0.009(4) -0.004(4)
O70 0.018(5) 0.010(5) 0.021(5) -0.007(4) -0.004(4) -0.004(4)
O71 0.013(5) 0.014(5) 0.016(5) 0.002(4) -0.012(4) -0.004(4)
O111 0.027(6) 0.019(6) 0.027(6) -0.006(4) -0.005(4) -0.003(4)
O112 0.024(6) 0.028(6) 0.034(6) -0.009(4) -0.007(4) -0.015(4)
N1 0.026(8) 0.012(8) 0.019(8) 0.001(7) -0.009(7) -0.001(7)
C1 0.039(10) 0.036(10) 0.035(10) -0.012(8) -0.010(8) -0.010(8)
C2 0.033(10) 0.042(11) 0.057(11) -0.003(8) -0.012(8) -0.018(8)
C3 0.046(12) 0.057(12) 0.072(13) -0.005(9) -0.016(9) -0.024(9)
C4 0.091(16) 0.080(16) 0.085(15) -0.018(9) -0.026(10) -0.007(9)
C5 0.032(10) 0.039(11) 0.050(11) -0.016(8) -0.017(8) -0.010(8)
C6 0.030(9) 0.019(9) 0.030(10) -0.007(7) -0.008(8) -0.012(7)
Na1 0.019(5) 0.019(5) 0.049(7) -0.006(5) -0.013(5) -0.001(4)
Na2 0.034(6) 0.018(6) 0.078(9) -0.013(6) -0.030(6) -0.003(5)
Na3 0.044(7) 0.022(6) 0.056(8) -0.002(6) -0.019(6) -0.005(5)

loop_
_atom_type_symbol
_atom_type_description
_atom_type_scat_dispersion_real
_atom_type_scat_dispersion_imag
_atom_type_scat_source
C C 0.0033 0.0016 'International Tables Vol C Tables 4.2.6.8 and 6.1.1.4'
H H 0.0000 0.0000 'International Tables Vol C Tables 4.2.6.8 and 6.1.1.4'
N N 0.0061 0.0033 'International Tables Vol C Tables 4.2.6.8 and 6.1.1.4'
O O 0.0106 0.0060 'International Tables Vol C Tables 4.2.6.8 and 6.1.1.4'
W W -0.8490 6.8722 'International Tables Vol C Tables 4.2.6.8 and 6.1.1.4'
Sb Sb -0.5866 1.5461 'International Tables Vol C Tables 4.2.6.8 and 6.1.1.4'
Ho Ho -0.2175 4.6783 'International Tables Vol C Tables 4.2.6.8 and 6.1.1.4'
Na Na 0.0362 0.0249 'International Tables Vol C Tables 4.2.6.8 and 6.1.1.4'
Li Li -0.0003 0.0001 'International Tables Vol C Tables 4.2.6.8 and 6.1.1.4'

loop_
_geom_angle_atom_site_label_1
_geom_angle_atom_site_label_2
_geom_angle_atom_site_label_3
_geom_angle
_geom_angle_site_symmetry_1
_geom_angle_site_symmetry_3
O22 W1 O2 108.3(10) . .
O22 W1 O12 88.5(10) . .
O2 W1 O12 102.7(10) . .
O22 W1 O21 98.5(9) . .
O2 W1 O21 97.9(10) . .
O12 W1 O21 155.0(9) . .
O22 W1 O15 155.1(8) . .
O2 W1 O15 96.0(10) . .
O12 W1 O15 91.1(9) . .
O21 W1 O15 72.5(9) . .
O22 W1 O19 87.8(8) . .
O2 W1 O19 163.6(10) . .
O12 W1 O19 74.3(8) . .
O21 W1 O19 82.0(8) . .
O15 W1 O19 68.2(7) . .
O5 W2 O15 104.3(10) . .
O5 W2 O14 101.9(12) . .
O15 W2 O14 85.9(9) . .
O5 W2 O6 99.8(11) . .
O15 W2 O6 155.8(9) . .
O14 W2 O6 86.9(9) . .
O5 W2 O10 96.9(11) . .
O15 W2 O10 99.8(9) . .
O14 W2 O10 158.4(8) . .
O6 W2 O10 79.5(10) . .
O5 W2 O19 169.3(11) . .
O15 W2 O19 73.7(7) . .
O14 W2 O19 88.6(8) . .
O6 W2 O19 83.1(8) . .
O10 W2 O19 73.3(7) . .
O7 W3 O3 107.2(11) . .
O7 W3 O21 97.9(10) . .
O3 W3 O21 99.8(9) . .
O7 W3 O9 92.7(10) . .
O3 W3 O9 98.9(10) . .
O21 W3 O9 154.7(9) . .
O7 W3 O24 161.6(9) . .
O3 W3 O24 91.1(10) . .
O21 W3 O24 80.4(9) . .
O9 W3 O24 82.3(9) . .
O7 W3 O45 89.0(8) . .
O3 W3 O45 162.5(10) . .
O21 W3 O45 83.9(7) . .
O9 W3 O45 73.3(8) . .
O24 W3 O45 72.6(7) . .
O4 W4 O23 100.2(10) . .
O4 W4 O24 100.8(10) . .
O23 W4 O24 96.4(9) . .
O4 W4 O41 102.4(9) . .
O23 W4 O41 90.9(8) . .
O24 W4 O41 154.0(8) . .
O4 W4 O14 99.4(9) . .
O23 W4 O14 159.8(8) . .
O24 W4 O14 84.4(8) . .
O41 W4 O14 80.4(7) . .
O4 W4 O45 173.3(8) . .
O23 W4 O45 76.6(8) . .
O24 W4 O45 73.9(7) . .
O41 W4 O45 83.7(6) . .
O14 W4 O45 84.3(7) . .
O1 W5 O10 99.4(11) . .
O1 W5 O28 97.5(10) . .
O10 W5 O28 163.0(8) . .
O1 W5 O13 103.2(9) . .
O10 W5 O13 84.9(9) . .
O28 W5 O13 89.0(8) . .
O1 W5 O12 102.3(10) . .
O10 W5 O12 97.2(10) . .
O28 W5 O12 81.4(9) . .
O13 W5 O12 153.7(9) . .
O1 W5 O19 171.7(9) . .
O10 W5 O19 74.9(8) . .
O28 W5 O19 88.6(7) . .
O13 W5 O19 82.5(7) . .
O12 W5 O19 72.9(8) . .
O8 W6 O41 101.4(9) . .
O8 W6 O6 99.7(10) . .
O41 W6 O6 86.2(9) . .
O8 W6 O16 99.2(9) . .
O41 W6 O16 90.3(7) . .
O6 W6 O16 161.0(9) . .
O8 W6 O29 101.9(9) . .
O41 W6 O29 156.6(7) . .
O6 W6 O29 87.0(9) . .
O16 W6 O29 88.9(7) . .
O8 W6 O37 169.4(8) . .
O41 W6 O37 84.8(7) . .
O6 W6 O37 89.2(8) . .
O16 W6 O37 71.9(6) . .
O29 W6 O37 72.7(7) . .
O32 W7 O38 103.7(8) . .
O32 W7 O9 100.2(9) . .
O38 W7 O9 98.2(9) . .
O32 W7 O17 100.8(8) . .
O38 W7 O17 89.3(7) . .
O9 W7 O17 155.3(8) . .
O32 W7 O23 93.8(8) . .
O38 W7 O23 162.1(7) . .
O9 W7 O23 81.9(9) . .
O17 W7 O23 83.8(7) . .
O32 W7 O45 164.8(8) . .
O38 W7 O45 90.8(7) . .
O9 W7 O45 72.9(8) . .
O17 W7 O45 83.5(6) . .
O23 W7 O45 72.1(7) . .
O42 W8 O33 105.5(7) . .
O42 W8 O29 98.5(8) . .
O33 W8 O29 154.4(7) . .
O42 W8 O20 97.1(8) . .
O33 W8 O20 96.9(7) . .
O29 W8 O20 88.6(8) . .
O42 W8 O13 100.9(8) . .
O33 W8 O13 86.3(7) . .
O29 W8 O13 80.6(8) . .
O20 W8 O13 160.1(8) . .
O42 W8 O37 167.8(7) . .
O33 W8 O37 81.8(6) . .
O29 W8 O37 76.2(7) . .
O20 W8 O37 72.1(7) . .
O13 W8 O37 89.1(7) . .
O18 W9 O11 100.1(9) . .
O18 W9 O47 102.8(7) . .
O11 W9 O47 95.3(8) . .
O18 W9 O28 99.3(8) . .
O11 W9 O28 101.1(8) . .
O47 W9 O28 149.6(7) . .
O18 W9 O33 88.4(8) . .
O11 W9 O33 171.0(7) . .
O47 W9 O33 79.7(6) . .
O28 W9 O33 80.3(7) . .
O18 W9 O26 172.8(8) . .
O11 W9 O26 87.0(8) . .
O47 W9 O26 77.4(6) . .
O28 W9 O26 78.2(6) . .
O33 W9 O26 84.5(6) . .
O59 W10 O48 104.2(7) . .
O59 W10 O66 101.8(7) . .
O48 W10 O66 93.4(7) . .
O59 W10 O55 98.7(7) . .
O48 W10 O55 94.7(7) . .
O66 W10 O55 155.4(6) . .
O59 W10 O31 95.7(7) . .
O48 W10 O31 160.0(6) . .
O66 W10 O31 80.9(6) . .
O55 W10 O31 83.6(7) . .
O59 W10 O63 167.2(6) . .
O48 W10 O63 86.1(6) . .
O66 W10 O63 84.9(6) . .
O55 W10 O63 72.5(6) . .
O31 W10 O63 74.4(6) . .
O27 W11 O49 101.4(7) . .
O27 W11 O44 99.1(8) . .
O49 W11 O44 97.8(7) . .
O27 W11 O50 99.6(8) . .
O49 W11 O50 94.2(7) . .
O44 W11 O50 155.2(6) . .
O27 W11 O48 92.2(7) . .
O49 W11 O48 166.2(6) . .
O44 W11 O48 82.0(6) . .
O50 W11 O48 81.2(7) . .
O27 W11 O53 172.5(8) . .
O49 W11 O53 81.0(6) . .
O44 W11 O53 73.4(6) . .
O50 W11 O53 87.3(6) . .
O48 W11 O53 85.8(6) . .
O27 W11 Ho2 134.2(5) . 2_565
O49 W11 Ho2 33.4(5) . 2_565
O44 W11 Ho2 85.6(5) . 2_565
O50 W11 Ho2 92.8(5) . 2_565
O48 W11 Ho2 133.4(4) . 2_565
O53 W11 Ho2 47.7(4) . 2_565
O58 W12 O34 103.8(7) . .
O58 W12 O17 107.7(7) . .
O34 W12 O17 90.6(7) . .
O58 W12 O20 95.8(7) . .
O34 W12 O20 89.3(7) . .
O17 W12 O20 155.8(7) . .
O58 W12 O16 93.7(7) . .
O34 W12 O16 161.8(7) . .
O17 W12 O16 88.7(7) . .
O20 W12 O16 84.0(7) . .
O58 W12 O37 161.8(7) . .
O34 W12 O37 89.9(6) . .
O17 W12 O37 83.7(7) . .
O20 W12 O37 72.2(6) . .
O16 W12 O37 71.9(6) . .
O40 W13 O56 98.7(8) . .
O40 W13 O50 104.4(8) . .
O56 W13 O50 92.9(7) . .
O40 W13 O62 99.0(8) . .
O56 W13 O62 89.6(7) . .
O50 W13 O62 155.7(7) . .
O40 W13 O66 99.0(7) . .
O56 W13 O66 162.0(6) . .
O50 W13 O66 86.1(6) . .
O62 W13 O66 84.2(6) . .
O40 W13 O69 171.4(8) . .
O56 W13 O69 75.4(6) . .
O50 W13 O69 82.4(6) . .
O62 W13 O69 74.9(6) . .
O66 W13 O69 86.7(6) . .
O30 W14 O60 100.6(7) . .
O30 W14 O68 106.2(7) . .
O60 W14 O68 98.3(7) . .
O30 W14 O56 88.6(7) . .
O60 W14 O56 93.4(6) . .
O68 W14 O56 158.9(6) . .
O30 W14 O70 97.7(6) . .
O60 W14 O70 160.4(6) . .
O68 W14 O70 83.3(6) . .
O56 W14 O70 79.8(6) . .
O30 W14 O69 159.9(6) . .
O60 W14 O69 86.4(6) . .
O68 W14 O69 91.1(6) . .
O56 W14 O69 72.1(6) . .
O70 W14 O69 74.0(5) . .
O36 W15 O71 99.6(7) . .
O36 W15 O31 105.3(7) . .
O71 W15 O31 96.3(7) . .
O36 W15 O46 99.5(7) . .
O71 W15 O46 155.7(6) . .
O31 W15 O46 93.0(7) . .
O36 W15 O61 98.5(7) . .
O71 W15 O61 81.0(6) . .
O31 W15 O61 156.2(6) . .
O46 W15 O61 81.5(6) . .
O36 W15 O63 172.5(7) . .
O71 W15 O63 87.3(6) . .
O31 W15 O63 76.6(6) . .
O46 W15 O63 73.1(6) . .
O61 W15 O63 79.6(6) . .
O25 W16 O39 105.9(8) . .
O25 W16 O64 103.0(7) . .
O39 W16 O64 101.0(6) . .
O25 W16 O44 94.1(7) . .
O39 W16 O44 152.9(7) . .
O64 W16 O44 92.0(6) . .
O25 W16 O57 90.0(6) . .
O39 W16 O57 79.5(6) . .
O64 W16 O57 166.2(6) . .
O44 W16 O57 82.4(6) . .
O25 W16 O53 165.2(6) . .
O39 W16 O53 86.9(7) . .
O64 W16 O53 81.3(6) . .
O44 W16 O53 71.4(6) . .
O57 W16 O53 85.0(6) . .
O25 W16 Ho2 135.6(5) . 2_565
O39 W16 Ho2 93.4(5) . 2_565
O64 W16 Ho2 33.1(5) . 2_565
O44 W16 Ho2 84.5(4) . 2_565
O57 W16 Ho2 133.3(4) . 2_565
O53 W16 Ho2 48.4(4) . 2_565
O51 W17 O57 103.6(7) . .
O51 W17 O67 100.0(7) . .
O57 W17 O67 94.4(6) . .
O51 W17 O55 96.8(7) . .
O57 W17 O55 93.6(7) . .
O67 W17 O55 159.1(7) . .
O51 W17 O46 96.3(7) . .
O57 W17 O46 160.1(7) . .
O67 W17 O46 83.0(6) . .
O55 W17 O46 82.9(6) . .
O51 W17 O63 166.7(6) . .
O57 W17 O63 86.6(6) . .
O67 W17 O63 87.5(6) . .
O55 W17 O63 73.7(6) . .
O46 W17 O63 73.5(6) . .
O43 W18 O70 104.1(7) . .
O43 W18 O62 100.4(7) . .
O70 W18 O62 90.9(6) . .
O43 W18 O54 103.1(7) . .
O70 W18 O54 92.6(6) . .
O62 W18 O54 154.6(6) . .
O43 W18 O71 97.6(7) . .
O70 W18 O71 158.3(6) . .
O62 W18 O71 85.4(6) . .
O54 W18 O71 82.2(6) . .
O43 W18 O69 173.4(7) . .
O70 W18 O69 76.9(6) . .
O62 W18 O69 73.0(6) . .
O54 W18 O69 83.3(6) . .
O71 W18 O69 81.5(5) . .
O45 Sb1 O37 88.9(7) . .
O45 Sb1 O19 91.4(8) . .
O37 Sb1 O19 91.0(7) . .
O69 Sb2 O53 94.8(6) . .
O69 Sb2 O63 92.6(6) . .
O53 Sb2 O63 91.9(6) . .
O35 Sb3 O65 95.3(6) . .
O35 Sb3 O26 93.1(6) . .
O65 Sb3 O26 92.3(6) . .
O35 Sb4 O61 89.5(6) . .
O35 Sb4 O67 79.0(6) . .
O61 Sb4 O67 82.9(6) . .
O35 Sb4 O47 83.1(5) . .
O61 Sb4 O47 68.9(6) . .
O67 Sb4 O47 146.5(5) . .
O35 Sb4 O34 71.6(6) . .
O61 Sb4 O34 148.8(5) . .
O67 Sb4 O34 69.5(5) . .
O47 Sb4 O34 130.2(5) . .
O35 Sb4 Ho1 44.1(4) . .
O61 Sb4 Ho1 104.1(4) . .
O67 Sb4 Ho1 42.3(4) . .
O47 Sb4 Ho1 127.1(3) . .
O34 Sb4 Ho1 45.3(3) . .
O65 Sb5 O61 100.2(6) . .
O65 Sb5 O54 79.3(6) . .
O61 Sb5 O54 87.2(6) . .
O65 Sb5 O47 85.2(6) . .
O61 Sb5 O47 73.9(6) . .
O54 Sb5 O47 153.0(6) . .
O65 Sb5 Ho2 42.4(4) . .
O61 Sb5 Ho2 108.3(4) . .
O54 Sb5 Ho2 40.8(4) . .
O47 Sb5 Ho2 127.6(4) . .
O39 Ho1 O38 147.1(6) . .
O39 Ho1 O30 72.9(5) . 2_565
O38 Ho1 O30 92.8(5) . 2_565
O39 Ho1 O111 83.2(6) . .
O38 Ho1 O111 92.4(6) . .
O30 Ho1 O111 143.1(5) 2_565 .
O39 Ho1 O67 72.4(5) . .
O38 Ho1 O67 140.2(5) . .
O30 Ho1 O67 111.4(5) 2_565 .
O111 Ho1 O67 86.5(6) . .
O39 Ho1 O35 112.4(6) . .
O38 Ho1 O35 91.0(6) . .
O30 Ho1 O35 74.3(5) 2_565 .
O111 Ho1 O35 142.1(5) . .
O67 Ho1 O35 67.5(5) . .
O39 Ho1 O34 137.9(5) . .
O38 Ho1 O34 71.7(5) . .
O30 Ho1 O34 137.6(5) 2_565 .
O111 Ho1 O34 78.4(5) . .
O67 Ho1 O34 69.1(5) . .
O35 Ho1 O34 66.9(5) . .
O39 Ho1 N1 75.7(6) . .
O38 Ho1 N1 72.6(6) . .
O30 Ho1 N1 80.0(6) 2_565 .
O111 Ho1 N1 66.9(6) . .
O67 Ho1 N1 140.5(5) . .
O35 Ho1 N1 148.7(5) . .
O34 Ho1 N1 128.2(6) . .
O39 Ho1 Sb4 106.1(4) . .
O38 Ho1 Sb4 106.1(4) . .
O30 Ho1 Sb4 104.4(4) 2_565 .
O111 Ho1 Sb4 109.1(4) . .
O67 Ho1 Sb4 38.8(3) . .
O35 Ho1 Sb4 34.6(3) . .
O34 Ho1 Sb4 47.8(3) . .
N1 Ho1 Sb4 175.5(5) . .
O64 Ho2 O60 141.3(5) 2_565 2_565
O64 Ho2 O68 89.3(5) 2_565 .
O60 Ho2 O68 79.3(5) 2_565 .
O64 Ho2 O49 83.0(6) 2_565 2_565
O60 Ho2 O49 79.1(5) 2_565 2_565
O68 Ho2 O49 134.3(5) . 2_565
O64 Ho2 O52 73.8(6) 2_565 .
O60 Ho2 O52 135.4(6) 2_565 .
O68 Ho2 O52 139.6(6) . .
O49 Ho2 O52 80.8(6) 2_565 .
O64 Ho2 O54 109.4(5) 2_565 .
O60 Ho2 O54 104.2(5) 2_565 .
O68 Ho2 O54 77.8(5) . .
O49 Ho2 O54 146.9(5) 2_565 .
O52 Ho2 O54 73.9(5) . .
O64 Ho2 O65 141.0(5) 2_565 .
O60 Ho2 O65 72.1(5) 2_565 .
O68 Ho2 O65 123.1(5) . .
O49 Ho2 O65 87.1(5) 2_565 .
O52 Ho2 O65 67.4(6) . .
O54 Ho2 O65 63.6(5) . .
O64 Ho2 O53 64.6(5) 2_565 2_565
O60 Ho2 O53 76.7(5) 2_565 2_565
O68 Ho2 O53 72.0(5) . 2_565
O49 Ho2 O53 64.0(5) 2_565 2_565
O52 Ho2 O53 127.4(5) . 2_565
O54 Ho2 O53 149.1(5) . 2_565
O65 Ho2 O53 140.9(5) . 2_565
O64 Ho2 W16 26.1(3) 2_565 2_565
O60 Ho2 W16 115.3(3) 2_565 2_565
O68 Ho2 W16 78.6(4) . 2_565
O49 Ho2 W16 75.0(4) 2_565 2_565
O52 Ho2 W16 97.1(4) . 2_565
O54 Ho2 W16 128.6(4) . 2_565
O65 Ho2 W16 158.3(3) . 2_565
O53 Ho2 W16 38.6(3) 2_565 2_565
O64 Ho2 W11 72.5(4) 2_565 2_565
O60 Ho2 W11 76.9(3) 2_565 2_565
O68 Ho2 W11 110.1(3) . 2_565
O49 Ho2 W11 25.1(4) 2_565 2_565
O52 Ho2 W11 99.6(4) . 2_565
O54 Ho2 W11 172.0(3) . 2_565
O65 Ho2 W11 109.8(3) . 2_565
O53 Ho2 W11 38.9(3) 2_565 2_565
W16 Ho2 W11 56.01(3) 2_565 2_565
O64 Ho2 Sb5 122.7(3) 2_565 .
O60 Ho2 Sb5 95.9(3) 2_565 .
O68 Ho2 Sb5 109.4(3) . .
O49 Ho2 Sb5 112.6(4) 2_565 .
O52 Ho2 Sb5 56.7(4) . .
O54 Ho2 Sb5 34.8(3) . .
O65 Ho2 Sb5 31.8(3) . .
O53 Ho2 Sb5 172.2(3) 2_565 .
W16 Ho2 Sb5 148.86(4) 2_565 .
W11 Ho2 Sb5 137.54(4) 2_565 .
W6 O6 W2 148.2(13) . .
W7 O9 W3 117.8(11) . .
W5 O10 W2 119.5(10) . .
W9 O11 Na4 141.9(14) . .
W5 O12 W1 120.4(11) . .
W5 O13 W8 148.3(11) . .
W2 O14 W4 154.3(11) . .
W2 O15 W1 121.5(10) . .
W6 O16 W12 120.2(8) . .
W12 O17 W7 148.8(10) . .
Sb1 O19 W1 109.8(8) . .
Sb1 O19 W2 138.1(10) . .
W1 O19 W2 95.6(7) . .
Sb1 O19 W5 119.3(9) . .
W1 O19 W5 92.4(7) . .
W2 O19 W5 91.3(6) . .
W8 O20 W12 119.8(9) . .
W1 O21 W3 141.1(13) . .
W4 O23 W7 119.1(10) . .
W4 O24 W3 118.1(10) . .
W16 O25 Na3 161.7(9) . .
Sb3 O26 W9 133.4(8) . .
W5 O28 W9 146.9(10) . .
W8 O29 W6 117.7(9) . .
W14 O30 Ho1 159.3(9) . 2_565
W15 O31 W10 116.3(8) . .
W8 O33 W9 134.9(8) . .
W12 O34 Ho1 138.8(7) . .
W12 O34 Sb4 131.9(7) . .
Ho1 O34 Sb4 86.9(5) . .
Sb3 O35 Sb4 136.3(8) . .
Sb3 O35 Ho1 122.3(6) . .
Sb4 O35 Ho1 101.3(6) . .
Sb1 O37 W12 116.8(7) . .
Sb1 O37 W8 110.0(8) . .
W12 O37 W8 95.7(6) . .
Sb1 O37 W6 136.3(8) . .
W12 O37 W6 95.9(6) . .
W8 O37 W6 93.5(6) . .
W7 O38 Ho1 142.5(9) . .
W16 O39 Ho1 155.9(9) . .
W6 O41 W4 156.1(10) . .
W18 O43 Na5 153.3(14) . 1_655
W11 O44 W16 117.4(7) . .
Sb1 O45 W3 112.1(8) . .
Sb1 O45 W7 114.7(8) . .
W3 O45 W7 93.8(6) . .
Sb1 O45 W4 139.2(8) . .
W3 O45 W4 95.0(6) . .
W7 O45 W4 92.1(7) . .
W15 O46 W17 117.6(8) . .
W9 O47 Sb5 133.4(8) . .
W9 O47 Sb4 122.9(7) . .
Sb5 O47 Sb4 102.4(6) . .
W10 O48 W11 147.1(9) . .
W11 O49 Ho2 121.5(8) . 2_565
W13 O50 W11 159.4(9) . .
W17 O51 Na1 126.8(8) . .
Ho2 O52 Na4 121.8(13) . .
Ho2 O52 Na5 106.8(12) . 2_565
Na4 O52 Na5 120.5(16) . 2_565
Sb2 O53 W16 116.5(7) . .
Sb2 O53 W11 134.5(7) . .
W16 O53 W11 97.0(5) . .
Sb2 O53 Ho2 113.2(6) . 2_565
W16 O53 Ho2 93.0(5) . 2_565
W11 O53 Ho2 93.4(5) . 2_565
W18 O54 Sb5 122.2(7) . .
W18 O54 Ho2 129.1(7) . .
Sb5 O54 Ho2 104.4(6) . .
W17 O55 W10 118.0(8) . .
W13 O56 W14 118.1(8) . .
W17 O57 W16 146.7(8) . .
W12 O58 Na1 137.0(9) . .
W12 O58 Na1 130.2(8) . 2
Na1 O58 Na1 90.1(5) . 2
W14 O60 Ho2 153.5(8) . 2_565
Sb5 O61 W15 117.3(8) . .
Sb5 O61 Sb4 111.8(7) . .
W15 O61 Sb4 113.3(7) . .
W13 O62 W18 119.9(7) . .
Sb2 O63 W17 115.9(7) . .
Sb2 O63 W10 135.4(8) . .
W17 O63 W10 94.3(5) . .
Sb2 O63 W15 114.5(7) . .
W17 O63 W15 95.7(6) . .
W10 O63 W15 92.7(5) . .
W16 O64 Ho2 120.7(7) . 2_565
W16 O64 Na5 127.9(13) . .
Ho2 O64 Na5 111.2(12) 2_565 .
Sb5 O65 Sb3 131.9(7) . .
Sb5 O65 Ho2 105.8(6) . .
Sb3 O65 Ho2 117.3(6) . .
W10 O66 W13 147.6(8) . .
W17 O67 Sb4 119.4(7) . .
W17 O67 Ho1 139.6(8) . .
Sb4 O67 Ho1 98.8(5) . .
W14 O68 Ho2 146.8(8) . .
Sb2 O69 W14 117.3(6) . .
Sb2 O69 W13 135.1(7) . .
W14 O69 W13 94.2(6) . .
Sb2 O69 W18 117.1(7) . .
W14 O69 W18 91.2(5) . .
W13 O69 W18 91.5(5) . .
W18 O70 W14 117.4(7) . .
W15 O71 W18 165.4(8) . .
C6 O111 Ho1 123.4(16) . .
C6 O111 Na1 97.5(15) . .
Ho1 O111 Na1 137.3(8) . .
C6 O112 Na2 141.1(16) . .
C6 O112 Na3 114.2(16) . .
Na2 O112 Na3 104.6(7) . .
C6 O112 Na1 83.6(14) . .
Na2 O112 Na1 96.9(7) . .
Na3 O112 Na1 94.6(7) . .
C5 N1 C1 120(2) . .
C5 N1 Ho1 128.2(18) . .
C1 N1 Ho1 111.1(17) . .
N1 C1 C2 119(3) . .
N1 C1 C6 121(2) . .
C2 C1 C6 119(3) . .
C3 C2 C1 120(3) . .
C4 C3 C2 120(4) . .
C3 C4 C5 116(4) . .
N1 C5 C4 124(3) . .
O111 C6 O112 127(2) . .
O111 C6 C1 117(2) . .
O112 C6 C1 116(2) . .
O111 C6 Na1 57.9(13) . .
O112 C6 Na1 69.7(13) . .
C1 C6 Na1 174.5(18) . .
O1W Na1 O2W 99.2(7) . .
O1W Na1 O111 117.8(7) . .
O2W Na1 O111 98.6(6) . .
O1W Na1 O58 95.4(7) . .
O2W Na1 O58 162.7(7) . .
O111 Na1 O58 82.6(6) . .
O1W Na1 O51 149.8(7) . .
O2W Na1 O51 76.9(6) . .
O111 Na1 O51 92.2(6) . .
O58 Na1 O51 85.8(6) . .
O1W Na1 O112 74.9(6) . .
O2W Na1 O112 79.1(6) . .
O111 Na1 O112 51.2(5) . .
O58 Na1 O112 113.8(6) . .
O51 Na1 O112 131.9(6) . .
O1W Na1 O58 71.3(6) . 2
O2W Na1 O58 86.1(6) . 2
O111 Na1 O58 168.6(6) . 2
O58 Na1 O58 89.9(5) . 2
O51 Na1 O58 78.6(5) . 2
O112 Na1 O58 140.2(6) . 2
O1W Na1 C6 98.4(7) . .
O2W Na1 C6 87.6(7) . .
O111 Na1 C6 24.6(6) . .
O58 Na1 C6 99.4(7) . .
O51 Na1 C6 111.1(7) . .
O112 Na1 C6 26.7(6) . .
O58 Na1 C6 166.8(7) 2 .
O1W Na1 Na1 79.8(6) . 2
O2W Na1 Na1 125.8(6) . 2
O111 Na1 Na1 130.1(6) . 2
O58 Na1 Na1 48.2(4) . 2
O51 Na1 Na1 78.7(5) . 2
O112 Na1 Na1 147.3(7) . 2
O58 Na1 Na1 41.8(4) 2 2
C6 Na1 Na1 146.6(7) . 2
O1W Na1 Na3 81.9(5) . .
O2W Na1 Na3 39.9(4) . .
O111 Na1 Na3 75.4(5) . .
O58 Na1 Na3 153.2(5) . .
O51 Na1 Na3 109.8(5) . .
O112 Na1 Na3 39.6(4) . .
O58 Na1 Na3 113.9(5) 2 .
C6 Na1 Na3 55.1(6) . .
Na1 Na1 Na3 153.7(5) 2 .
O1W Na1 Na2 38.0(5) . .
O2W Na1 Na2 94.7(5) . .
O111 Na1 Na2 81.5(5) . .
O58 Na1 Na2 102.5(5) . .
O51 Na1 Na2 168.8(5) . .
O112 Na1 Na2 37.7(4) . .
O58 Na1 Na2 108.6(5) 2 .
C6 Na1 Na2 60.5(6) . .
Na1 Na1 Na2 112.4(4) 2 .
Na3 Na1 Na2 59.6(3) . .
O9W Na2 O112 111.8(13) . .
O9W Na2 O1W 160.7(13) . .
O112 Na2 O1W 82.7(7) . .
O9W Na2 O8W 82.0(15) . .
O112 Na2 O8W 93.6(12) . .
O1W Na2 O8W 110.6(11) . .
O9W Na2 O3W 76.1(12) . .
O112 Na2 O3W 83.4(7) . .
O1W Na2 O3W 93.8(7) . .
O8W Na2 O3W 154.9(12) . .
O9W Na2 O7W 81.0(14) . .
O112 Na2 O7W 166.9(9) . .
O1W Na2 O7W 84.2(9) . .
O8W Na2 O7W 91.1(13) . .
O3W Na2 O7W 97.3(9) . .
O9W Na2 Na3 100.9(12) . .
O112 Na2 Na3 38.5(5) . .
O1W Na2 Na3 82.4(6) . .
O8W Na2 Na3 130.0(12) . .
O3W Na2 Na3 45.4(6) . .
O7W Na2 Na3 138.8(8) . .
O9W Na2 Na1 156.9(12) . .
O112 Na2 Na1 45.3(5) . .
O1W Na2 Na1 38.3(5) . .
O8W Na2 Na1 100.1(11) . .
O3W Na2 Na1 95.5(6) . .
O7W Na2 Na1 121.8(8) . .
Na3 Na2 Na1 60.1(3) . .
O10W Na3 O112 110.8(9) . .
O10W Na3 O25 84.5(9) . .
O112 Na3 O25 86.8(6) . .
O10W Na3 O2W 158.3(10) . .
O112 Na3 O2W 84.8(6) . .
O25 Na3 O2W 81.4(6) . .
O10W Na3 O4W 83.5(9) . .
O112 Na3 O4W 155.7(9) . .
O25 Na3 O4W 114.9(9) . .
O2W Na3 O4W 87.6(8) . .
O10W Na3 O3W 87.8(9) . .
O112 Na3 O3W 77.4(7) . .
O25 Na3 O3W 158.7(8) . .
O2W Na3 O3W 110.9(7) . .
O4W Na3 O3W 83.8(8) . .
O10W Na3 Na2 106.5(8) . .
O112 Na3 Na2 36.9(5) . .
O25 Na3 Na2 123.3(6) . .
O2W Na3 Na2 95.0(5) . .
O4W Na3 Na2 121.4(7) . .
O3W Na3 Na2 40.9(5) . .
O10W Na3 Na1 155.5(8) . .
O112 Na3 Na1 45.7(5) . .
O25 Na3 Na1 86.8(5) . .
O2W Na3 Na1 39.6(5) . .
O4W Na3 Na1 120.8(7) . .
O3W Na3 Na1 92.1(5) . .
Na2 Na3 Na1 60.3(3) . .
O52 Na4 O11 103.4(17) . .
O52 Na4 O16W 96.4(17) . 2_565
O11 Na4 O16W 98.1(19) . 2_565
O43 Na5 O52 150(2) 1_455 2_565
O43 Na5 O64 140(2) 1_455 .
O52 Na5 O64 60.2(12) 2_565 .
O43 Na5 Na5 75.0(19) 1_455 2_465
O52 Na5 Na5 112(2) 2_565 2_465
O64 Na5 Na5 128(2) . 2_465
Na2 O1W Na1 103.6(8) . .
Na1 O2W Na3 100.5(7) . .
Na2 O3W Na3 93.7(7) . .

loop_
_geom_bond_atom_site_label_1
_geom_bond_atom_site_label_2
_geom_bond_distance
_geom_bond_site_symmetry_2
W1 O22 1.689(19) .
W1 O2 1.74(2) .
W1 O12 1.94(2) .
W1 O21 1.95(2) .
W1 O15 2.137(19) .
W1 O19 2.269(18) .
W2 O5 1.69(2) .
W2 O15 1.745(19) .
W2 O14 1.79(2) .
W2 O6 1.94(2) .
W2 O10 2.01(2) .
W2 O19 2.31(2) .
W3 O7 1.68(3) .
W3 O3 1.721(18) .
W3 O21 1.96(2) .
W3 O9 1.98(2) .
W3 O24 2.10(2) .
W3 O45 2.228(16) .
W4 O4 1.76(2) .
W4 O23 1.775(19) .
W4 O24 1.85(2) .
W4 O41 1.948(16) .
W4 O14 2.04(2) .
W4 O45 2.366(19) .
W5 O1 1.79(3) .
W5 O10 1.86(2) .
W5 O28 1.889(18) .
W5 O13 1.898(17) .
W5 O12 1.90(2) .
W5 O19 2.353(19) .
W6 O8 1.75(2) .
W6 O41 1.861(17) .
W6 O6 1.90(2) .
W6 O16 1.916(17) .
W6 O29 2.031(19) .
W6 O37 2.303(16) .
W7 O32 1.72(2) .
W7 O38 1.752(16) .
W7 O9 1.89(2) .
W7 O17 1.944(16) .
W7 O23 2.12(2) .
W7 O45 2.307(18) .
W8 O42 1.709(15) .
W8 O33 1.820(15) .
W8 O29 1.87(2) .
W8 O20 1.927(17) .
W8 O13 1.984(17) .
W8 O37 2.279(17) .
W9 O18 1.712(16) .
W9 O11 1.746(18) .
W9 O47 1.903(14) .
W9 O28 1.909(18) .
W9 O33 2.246(16) .
W9 O26 2.287(16) .
W10 O59 1.739(16) .
W10 O48 1.830(16) .
W10 O66 1.858(15) .
W10 O55 1.944(18) .
W10 O31 2.035(15) .
W10 O63 2.277(15) .
W11 O27 1.743(15) .
W11 O49 1.780(15) .
W11 O44 1.871(16) .
W11 O50 1.926(15) .
W11 O48 2.103(16) .
W11 O53 2.246(14) .
W11 Ho2 3.5722(14) 2_565
W12 O58 1.707(15) .
W12 O34 1.780(16) .
W12 O17 1.864(16) .
W12 O20 1.957(18) .
W12 O16 1.986(18) .
W12 O37 2.253(16) .
W13 O40 1.742(18) .
W13 O56 1.859(15) .
W13 O50 1.888(15) .
W13 O62 1.917(15) .
W13 O66 1.943(15) .
W13 O69 2.299(14) .
W14 O30 1.752(15) .
W14 O60 1.801(14) .
W14 O68 1.815(15) .
W14 O56 2.059(15) .
W14 O70 2.077(14) .
W14 O69 2.289(15) .
W15 O36 1.736(15) .
W15 O71 1.821(15) .
W15 O31 1.871(15) .
W15 O46 1.940(18) .
W15 O61 2.099(16) .
W15 O63 2.310(15) .
W16 O25 1.739(15) .
W16 O39 1.802(16) .
W16 O64 1.812(14) .
W16 O44 2.032(15) .
W16 O57 2.187(14) .
W16 O53 2.208(15) .
W16 Ho2 3.5336(14) 2_565
W17 O51 1.703(16) .
W17 O57 1.789(14) .
W17 O67 1.892(14) .
W17 O55 1.921(17) .
W17 O46 2.005(16) .
W17 O63 2.242(15) .
W18 O43 1.714(17) .
W18 O70 1.813(14) .
W18 O62 1.943(15) .
W18 O54 1.954(15) .
W18 O71 2.034(15) .
W18 O69 2.363(14) .
Sb1 O45 1.955(19) .
Sb1 O37 1.977(16) .
Sb1 O19 2.000(18) .
Sb2 O69 1.981(15) .
Sb2 O53 1.990(14) .
Sb2 O63 2.031(14) .
Sb3 O35 1.978(15) .
Sb3 O65 1.987(15) .
Sb3 O26 2.008(15) .
Sb4 O35 1.987(14) .
Sb4 O61 2.150(16) .
Sb4 O67 2.178(14) .
Sb4 O47 2.314(14) .
Sb4 O34 2.546(15) .
Sb4 Ho1 3.4319(19) .
Sb5 O65 1.962(14) .
Sb5 O61 2.054(15) .
Sb5 O54 2.109(14) .
Sb5 O47 2.151(15) .
Sb5 Ho2 3.5837(18) .
Ho1 O39 2.228(16) .
Ho1 O38 2.299(16) .
Ho1 O30 2.300(15) 2_565
Ho1 O111 2.328(17) .
Ho1 O67 2.338(14) .
Ho1 O35 2.435(14) .
Ho1 O34 2.442(15) .
Ho1 N1 2.552(19) .
Ho2 O64 2.246(15) 2_565
Ho2 O60 2.252(15) 2_565
Ho2 O68 2.270(14) .
Ho2 O49 2.304(15) 2_565
Ho2 O52 2.405(17) .
Ho2 O54 2.420(14) .
Ho2 O65 2.511(14) .
Ho2 O53 2.646(15) 2_565
Ho2 W16 3.5335(14) 2_565
Ho2 W11 3.5721(14) 2_565
O11 Na4 2.72(5) .
O25 Na3 2.397(19) .
O30 Ho1 2.301(15) 2_565
O43 Na5 2.76(6) 1_655
O49 Ho2 2.304(15) 2_565
O51 Na1 2.57(2) .
O52 Na4 2.68(5) .
O52 Na5 2.78(6) 2_565
O53 Ho2 2.646(15) 2_565
O58 Na1 2.449(18) .
O58 Na1 2.739(18) 2
O60 Ho2 2.252(15) 2_565
O64 Ho2 2.246(15) 2_565
O64 Na5 2.79(5) .
O111 C6 1.19(3) .
O111 Na1 2.428(18) .
O112 C6 1.29(3) .
O112 Na2 2.31(2) .
O112 Na3 2.39(2) .
O112 Na1 2.682(18) .
N1 C5 1.24(3) .
N1 C1 1.26(3) .
C1 C2 1.39(4) .
C1 C6 1.51(4) .
C2 C3 1.34(4) .
C3 C4 1.27(5) .
C4 C5 1.42(5) .
C6 Na1 2.84(3) .
Na1 O1W 2.39(2) .
Na1 O2W 2.42(2) .
Na1 O58 2.739(18) 2
Na1 Na1 3.677(18) 2
Na1 Na3 3.734(14) .
Na1 Na2 3.744(14) .
Na2 O9W 2.20(4) .
Na2 O1W 2.37(2) .
Na2 O8W 2.38(4) .
Na2 O3W 2.44(2) .
Na2 O7W 2.44(3) .
Na2 Na3 3.718(17) .
Na3 O10W 2.32(3) .
Na3 O2W 2.437(19) .
Na3 O4W 2.46(3) .
Na3 O3W 2.65(2) .
Na4 O16W 2.87(6) 2_565
Na5 O43 2.76(6) 1_455
Na5 O52 2.78(6) 2_565
Na5 Na5 3.50(10) 2_465
O16W Na4 2.87(6) 2_565

loop_
_platon_squeeze_void_nr
_platon_squeeze_void_average_x
_platon_squeeze_void_average_y
_platon_squeeze_void_average_z
_platon_squeeze_void_volume
_platon_squeeze_void_count_electrons
1 -0.037 -0.015 0.500 1569.0 1316.3
